data_4131233
loop_
_publ_author_name
'Woodward, Alexis N.'
'Kolesar, Justin M.'
'Hall, Sara R.'
'Saleh, Nemah-Allah'
'Jones, Daniel S.'
'Walter, Michael G.'

_publ_section_title
;
 Thiazolothiazole Fluorophores Exhibiting Strong Fluorescence and
 Viologen-Like Reversible Electrochromism.
;
_journal_issue 25
_journal_name_full 'Journal of the American Chemical Society'
_journal_page_first 8467
_journal_page_last 8473
_journal_paper_doi 10.1021/jacs.7b01005
_journal_volume 139
_journal_year 2017
_chemical_compound_source 'synthesis as described'
_chemical_formula_moiety 'C28 H22 N4 S2, 2(Br), 2.664 (O)'
_chemical_formula_sum 'C28 H22 Br2 N4 O2.66 S2'
_chemical_formula_weight 681.04
_space_group_IT_number 2
_space_group_name_Hall '-P 1'
_space_group_name_H-M_alt 'P -1'
_symmetry_cell_setting triclinic
_symmetry_Int_Tables_number 2
_symmetry_space_group_name_Hall '-P 1'
_symmetry_space_group_name_H-M 'P -1'
_atom_sites_solution_hydrogens geom
_atom_sites_solution_primary direct
_atom_sites_solution_secondary difmap
_audit_creation_date 2016-07-19T11:43:44-00:00
_audit_creation_method 'WinGX routine CIF_UPDATE'
_cell_angle_alpha 106.725(5)
_cell_angle_beta 98.214(4)
_cell_angle_gamma 98.250(4)
_cell_formula_units_Z 2
_cell_length_a 7.5646(3)
_cell_length_b 12.0747(7)
_cell_length_c 16.7895(8)
_cell_measurement_reflns_used 3831
_cell_measurement_temperature 100(1)
_cell_measurement_theta_max 28.06
_cell_measurement_theta_min 4.082
_cell_measurement_wavelength 0.71073
_cell_volume 1425.78(13)
_computing_cell_refinement 'CrysAlisPro 1.171.38.41 (Rigaku OD, 2015)'
_computing_data_collection 'CrysAlisPro 1.171.38.41 (Rigaku OD, 2015)'
_computing_data_reduction 'CrysAlisPro 1.171.38.41 (Rigaku OD, 2015)'
_computing_molecular_graphics 'Ortep-3 for Windows (Farrugia, 1997)'
_computing_publication_material 'WinGX publication routines (Farrugia, 1999)'
_computing_structure_refinement 'SHELXL-97 (Sheldrick, 2008)'
_diffrn_ambient_temperature 100(1)
_diffrn_detector 'CCD plate'
_diffrn_detector_area_resol_mean 10.4419
_diffrn_measured_fraction_theta_full 0.998
_diffrn_measured_fraction_theta_max 0.816
_diffrn_measurement_device 'four-circle diffractometer'
_diffrn_measurement_device_type 'Xcalibur, Atlas, Gemini ultra'
_diffrn_measurement_method '\w scans'
_diffrn_orient_matrix_type 'CrysAlisPro convention (1999,Acta A55,543-557)'
_diffrn_orient_matrix_UB_11 0.0844737
_diffrn_orient_matrix_UB_12 0.0347996
_diffrn_orient_matrix_UB_13 0.0245968
_diffrn_orient_matrix_UB_21 -0.0385541
_diffrn_orient_matrix_UB_22 0.0513222
_diffrn_orient_matrix_UB_23 0.0064206
_diffrn_orient_matrix_UB_31 -0.0265875
_diffrn_orient_matrix_UB_32 -0.0080987
_diffrn_orient_matrix_UB_33 0.0370952
_diffrn_radiation_monochromator graphite
_diffrn_radiation_probe x-ray
_diffrn_radiation_type MoK\a
_diffrn_radiation_wavelength 0.71073
_diffrn_reflns_av_R_equivalents 0.0297
_diffrn_reflns_av_unetI/netI 0.0505
_diffrn_reflns_limit_h_max 9
_diffrn_reflns_limit_h_min -9
_diffrn_reflns_limit_k_max 15
_diffrn_reflns_limit_k_min -15
_diffrn_reflns_limit_l_max 17
_diffrn_reflns_limit_l_min -22
_diffrn_reflns_number 10310
_diffrn_reflns_theta_full 25.25
_diffrn_reflns_theta_max 28.61
_diffrn_reflns_theta_min 3.28
_diffrn_source 'fine-focus sealed X-ray tube'
_exptl_absorpt_coefficient_mu 3.025
_exptl_absorpt_correction_T_max 1
_exptl_absorpt_correction_T_min 0.50963
_exptl_absorpt_correction_type multi-scan
_exptl_absorpt_process_details
;
        CrysAlisPro 1.171.38.41 (Rigaku Oxford Diffraction, 2015)
        Empirical absorption correction using spherical harmonics,
 implemented in SCALE3 ABSPACK scaling algorithm.
;
_exptl_crystal_colour yellow
_exptl_crystal_density_diffrn 1.586
_exptl_crystal_density_method 'not measured'
_exptl_crystal_description prism
_exptl_crystal_F_000 682.6
_exptl_crystal_size_max 0.48
_exptl_crystal_size_mid 0.18
_exptl_crystal_size_min 0.06
_refine_diff_density_max 1.271
_refine_diff_density_min -0.89
_refine_diff_density_rms 0.104
_refine_ls_extinction_method none
_refine_ls_goodness_of_fit_ref 1.027
_refine_ls_hydrogen_treatment constr
_refine_ls_matrix_type full
_refine_ls_number_parameters 352
_refine_ls_number_reflns 5967
_refine_ls_number_restraints 0
_refine_ls_restrained_S_all 1.027
_refine_ls_R_factor_all 0.0712
_refine_ls_R_factor_gt 0.0506
_refine_ls_shift/su_max 0.001
_refine_ls_shift/su_mean 0
_refine_ls_structure_factor_coef Fsqd
_refine_ls_weighting_details 'calc w=1/[\s^2^(Fo^2^)+(0.0592P)^2^+2.8075P] where P=(Fo^2^+2Fc^2^)/3'
_refine_ls_weighting_scheme calc
_refine_ls_wR_factor_gt 0.1209
_refine_ls_wR_factor_ref 0.1335
_reflns_number_gt 4669
_reflns_number_total 5967
_reflns_threshold_expression >2\s(I)
_cod_data_source_file ja7b01005_si_002.cif
_cod_data_source_block ns_mw_ttz_mo1_x1111
_cod_database_code 4131233

loop_
_symmetry_equiv_pos_as_xyz
'x, y, z'
'-x, -y, -z'

loop_
_atom_site_label
_atom_site_type_symbol
_atom_site_fract_x
_atom_site_fract_y
_atom_site_fract_z
_atom_site_U_iso_or_equiv
_atom_site_adp_type
_atom_site_occupancy
_atom_site_symmetry_multiplicity
_atom_site_calc_flag
_atom_site_refinement_flags
_atom_site_disorder_assembly
_atom_site_disorder_group
C1 C 1.0770(5) 0.5087(3) 0.0303(2) 0.0206(8) Uani 1 1 d . . .
C2 C 0.8352(5) 0.6067(3) 0.0743(2) 0.0229(8) Uani 1 1 d . . .
C3 C 0.7189(5) 0.6780(4) 0.1197(2) 0.0248(9) Uani 1 1 d . . .
C4 C 0.5588(5) 0.6922(4) 0.0753(2) 0.0238(8) Uani 1 1 d . . .
H4 H 0.5247 0.6544 0.0158 0.029 Uiso 1 1 calc R . .
C5 C 0.4500(5) 0.7605(4) 0.1168(2) 0.0255(9) Uani 1 1 d . . .
H5 H 0.3416 0.7705 0.0858 0.031 Uiso 1 1 calc R . .
C6 C 0.6500(7) 0.8021(5) 0.2449(3) 0.0450(14) Uani 1 1 d . . .
H6 H 0.6809 0.8408 0.3044 0.054 Uiso 1 1 calc R . .
C7 C 0.7636(7) 0.7367(5) 0.2065(3) 0.0468(14) Uani 1 1 d . . .
H7 H 0.8738 0.731 0.2388 0.056 Uiso 1 1 calc R . .
C8 C 0.3706(5) 0.8846(4) 0.2455(3) 0.0272(9) Uani 1 1 d . . .
H8A H 0.3108 0.8414 0.2796 0.033 Uiso 1 1 calc R . .
H8B H 0.2744 0.8944 0.203 0.033 Uiso 1 1 calc R . .
C9 C 0.4703(5) 1.0036(4) 0.3025(2) 0.0228(8) Uani 1 1 d . . .
C10 C 0.5425(6) 1.0882(4) 0.2685(3) 0.0295(9) Uani 1 1 d . . .
H10 H 0.5296 1.0703 0.2088 0.035 Uiso 1 1 calc R . .
C11 C 0.6340(6) 1.1998(4) 0.3219(3) 0.0327(10) Uani 1 1 d . . .
H11 H 0.6829 1.2577 0.2986 0.039 Uiso 1 1 calc R . .
C12 C 0.6526(6) 1.2253(4) 0.4082(3) 0.0346(10) Uani 1 1 d . . .
H12 H 0.7147 1.301 0.4446 0.042 Uiso 1 1 calc R . .
C13 C 0.5814(7) 1.1412(4) 0.4425(3) 0.0359(11) Uani 1 1 d . . .
H13 H 0.595 1.1594 0.5023 0.043 Uiso 1 1 calc R . .
C14 C 0.4911(6) 1.0313(4) 0.3903(2) 0.0275(9) Uani 1 1 d . . .
H14 H 0.4428 0.974 0.4142 0.033 Uiso 1 1 calc R . .
N1 N 0.7853(4) 0.5457(3) -0.0067(2) 0.0228(7) Uani 1 1 d . . .
N2 N 0.4945(4) 0.8132(3) 0.2007(2) 0.0254(7) Uani 1 1 d . . .
S1 S 1.04982(14) 0.59962(9) 0.12525(6) 0.0258(2) Uani 1 1 d . . .
N4 N -0.1601(4) 0.7374(3) -0.22888(19) 0.0224(7) Uani 1 1 d . B .
N3 N 0.0064(4) 1.0194(3) -0.39027(19) 0.0228(7) Uani 1 1 d . . .
S2 S -0.09710(15) 0.82514(9) -0.51812(6) 0.0273(2) Uani 1 1 d . . .
C15 C -0.0237(5) 0.9539(3) -0.5380(2) 0.0218(8) Uani 1 1 d . . .
C16 C -0.0571(5) 0.9063(3) -0.4100(2) 0.0214(8) Uani 1 1 d . . .
C17 C -0.0922(5) 0.8464(3) -0.3476(2) 0.0199(8) Uani 1 1 d . . .
C18 C -0.0481(6) 0.9084(4) -0.2611(2) 0.0263(9) Uani 1 1 d . . .
H18 H 0.0064 0.9898 -0.2423 0.032 Uiso 1 1 calc R . .
C19 C -0.0832(6) 0.8522(4) -0.2033(2) 0.0261(9) Uani 1 1 d . . .
H19 H -0.0529 0.8949 -0.1444 0.031 Uiso 1 1 calc R . .
C20 C -0.2032(7) 0.6750(4) -0.3118(3) 0.0350(10) Uani 1 1 d . . .
H20 H -0.256 0.5935 -0.329 0.042 Uiso 1 1 calc R . .
C21 C -0.1713(7) 0.7283(4) -0.3717(3) 0.0351(11) Uani 1 1 d . . .
H21 H -0.204 0.6837 -0.4302 0.042 Uiso 1 1 calc R . .
C22 C -0.2084(5) 0.6772(4) -0.1658(3) 0.0270(9) Uani 1 1 d . . .
H22A H -0.2054 0.5922 -0.1878 0.032 Uiso 1 1 calc R A 1
H22B H -0.1192 0.7121 -0.1117 0.032 Uiso 1 1 calc R A 1
C23 C -0.3909(7) 0.6924(6) -0.1518(5) 0.029(2) Uani 0.484(4) 1 d PG B 1
C24 C -0.4142(7) 0.7953(5) -0.0940(4) 0.0367(17) Uani 0.484(4) 1 d PG B 1
H24 H -0.3125 0.8574 -0.0662 0.044 Uiso 0.484(4) 1 calc PR B 1
C25 C -0.5862(9) 0.8074(6) -0.0770(4) 0.047(2) Uani 0.484(4) 1 d PG B 1
H25 H -0.602 0.8777 -0.0376 0.056 Uiso 0.484(4) 1 calc PR B 1
C26 C -0.7350(6) 0.7165(7) -0.1177(5) 0.053(2) Uani 0.484(4) 1 d PG B 1
H26 H -0.8525 0.7247 -0.1061 0.064 Uiso 0.484(4) 1 calc PR B 1
C27 C -0.7117(7) 0.6136(6) -0.1754(5) 0.048(2) Uani 0.484(4) 1 d PG B 1
H27 H -0.8134 0.5515 -0.2033 0.058 Uiso 0.484(4) 1 calc PR B 1
C28 C -0.5397(9) 0.6015(5) -0.1925(4) 0.0347(17) Uani 0.484(4) 1 d PG B 1
H28 H -0.5239 0.5312 -0.2319 0.042 Uiso 0.484(4) 1 calc PR B 1
C23A C -0.4138(5) 0.6467(6) -0.1717(4) 0.029(2) Uani 0.516(4) 1 d PG B 2
C24A C -0.5044(8) 0.7292(5) -0.1273(4) 0.0367(17) Uani 0.516(4) 1 d PG B 2
H24A H -0.4375 0.8029 -0.0899 0.044 Uiso 0.516(4) 1 calc PR B 2
C25A C -0.6930(8) 0.7037(6) -0.1378(4) 0.047(2) Uani 0.516(4) 1 d PG B 2
H25A H -0.755 0.7601 -0.1075 0.056 Uiso 0.516(4) 1 calc PR B 2
C26A C -0.7909(6) 0.5958(7) -0.1926(5) 0.053(2) Uani 0.516(4) 1 d PG B 2
H26A H -0.9198 0.5784 -0.1998 0.064 Uiso 0.516(4) 1 calc PR B 2
C27A C -0.7003(7) 0.5133(5) -0.2369(4) 0.048(2) Uani 0.516(4) 1 d PG B 2
H27A H -0.7672 0.4395 -0.2744 0.058 Uiso 0.516(4) 1 calc PR B 2
C28A C -0.5117(7) 0.5387(5) -0.2265(4) 0.0347(17) Uani 0.516(4) 1 d PG B 2
H28A H -0.4497 0.4823 -0.2568 0.042 Uiso 0.516(4) 1 calc PR B 2
O1 O 0.5651(5) 0.5532(3) 0.4440(2) 0.0521(10) Uani 1 1 d . . .
O2 O -0.6686(12) 1.0198(7) -0.0618(7) 0.116(5) Uani 0.664(18) 1 d P . .
O3 O 0.9132(6) 0.5135(4) 0.4262(3) 0.0724(13) Uani 1 1 d . . .
Br2 Br 0.04852(7) 0.86658(4) 0.04873(3) 0.03780(15) Uani 1 1 d . . .
Br1A Br 1.2161(4) 0.65019(15) 0.34300(9) 0.0427(5) Uani 0.858(10) 1 d P C 1
Br1B Br 1.2706(18) 0.6314(8) 0.3318(5) 0.0427(5) Uani 0.142(10) 1 d P C 2

loop_
_atom_site_aniso_label
_atom_site_aniso_U_11
_atom_site_aniso_U_22
_atom_site_aniso_U_33
_atom_site_aniso_U_23
_atom_site_aniso_U_13
_atom_site_aniso_U_12
C1 0.0200(19) 0.0142(19) 0.0218(18) 0.0034(15) -0.0044(15) -0.0022(15)
C2 0.0189(19) 0.019(2) 0.0219(19) 0.0026(16) -0.0081(15) -0.0059(16)
C3 0.023(2) 0.020(2) 0.0221(19) 0.0009(16) -0.0059(16) -0.0026(17)
C4 0.022(2) 0.023(2) 0.0191(18) 0.0038(16) -0.0034(16) -0.0046(17)
C5 0.021(2) 0.027(2) 0.0210(18) 0.0044(16) -0.0067(16) -0.0032(17)
C6 0.036(3) 0.057(3) 0.023(2) -0.011(2) -0.015(2) 0.019(2)
C7 0.036(3) 0.060(3) 0.025(2) -0.011(2) -0.016(2) 0.022(3)
C8 0.020(2) 0.028(2) 0.0246(19) -0.0005(17) -0.0048(16) 0.0020(17)
C9 0.0156(18) 0.024(2) 0.0223(19) 0.0017(16) -0.0030(15) 0.0009(16)
C10 0.031(2) 0.035(3) 0.024(2) 0.0105(18) 0.0038(18) 0.008(2)
C11 0.029(2) 0.028(2) 0.041(2) 0.014(2) 0.003(2) 0.0013(19)
C12 0.029(2) 0.028(2) 0.036(2) 0.0011(19) -0.0032(19) -0.0004(19)
C13 0.042(3) 0.036(3) 0.019(2) 0.0008(18) -0.0058(19) 0.002(2)
C14 0.029(2) 0.027(2) 0.0237(19) 0.0083(17) -0.0003(17) 0.0000(18)
N1 0.0219(17) 0.0157(17) 0.0239(16) 0.0020(13) -0.0036(14) -0.0010(14)
N2 0.0212(17) 0.0227(18) 0.0224(16) -0.0012(14) -0.0061(14) 0.0000(14)
S1 0.0227(5) 0.0259(5) 0.0190(4) -0.0011(4) -0.0073(4) 0.0020(4)
N4 0.0171(16) 0.0266(19) 0.0186(15) 0.0061(14) -0.0034(13) -0.0023(14)
N3 0.0221(17) 0.0211(18) 0.0181(15) 0.0021(13) -0.0024(13) -0.0042(14)
S2 0.0355(6) 0.0199(5) 0.0175(4) 0.0010(4) -0.0013(4) -0.0070(4)
C15 0.0177(19) 0.019(2) 0.0206(18) -0.0003(15) -0.0018(15) -0.0043(16)
C16 0.0177(19) 0.021(2) 0.0177(17) -0.0002(15) -0.0032(15) -0.0013(16)
C17 0.0128(17) 0.021(2) 0.0208(18) 0.0026(15) -0.0006(15) -0.0016(15)
C18 0.028(2) 0.020(2) 0.0221(19) 0.0015(16) -0.0012(17) -0.0043(17)
C19 0.029(2) 0.024(2) 0.0179(18) -0.0006(16) -0.0003(16) 0.0006(18)
C20 0.045(3) 0.024(2) 0.025(2) 0.0038(18) 0.000(2) -0.012(2)
C21 0.047(3) 0.029(2) 0.0172(19) 0.0018(17) -0.0011(19) -0.014(2)
C22 0.021(2) 0.030(2) 0.025(2) 0.0100(18) -0.0064(16) -0.0033(18)
C23 0.022(3) 0.039(7) 0.030(4) 0.023(5) 0.000(3) -0.002(4)
C24 0.037(4) 0.051(5) 0.027(4) 0.021(3) 0.003(3) 0.008(3)
C25 0.030(4) 0.089(7) 0.039(4) 0.038(4) 0.014(3) 0.028(4)
C26 0.020(4) 0.089(7) 0.070(6) 0.058(5) 0.009(4) 0.004(4)
C27 0.018(3) 0.066(6) 0.064(5) 0.040(4) -0.003(4) -0.010(4)
C28 0.028(3) 0.034(5) 0.043(5) 0.022(4) -0.002(3) -0.004(3)
C23A 0.022(3) 0.039(7) 0.030(4) 0.023(5) 0.000(3) -0.002(4)
C24A 0.037(4) 0.051(5) 0.027(4) 0.021(3) 0.003(3) 0.008(3)
C25A 0.030(4) 0.089(7) 0.039(4) 0.038(4) 0.014(3) 0.028(4)
C26A 0.020(4) 0.089(7) 0.070(6) 0.058(5) 0.009(4) 0.004(4)
C27A 0.018(3) 0.066(6) 0.064(5) 0.040(4) -0.003(4) -0.010(4)
C28A 0.028(3) 0.034(5) 0.043(5) 0.022(4) -0.002(3) -0.004(3)
O1 0.048(2) 0.058(2) 0.0342(18) 0.0043(17) -0.0071(16) -0.0050(19)
O2 0.080(6) 0.059(6) 0.167(10) -0.015(5) 0.023(6) -0.011(4)
O3 0.057(3) 0.067(3) 0.102(4) 0.042(3) 0.016(3) 0.008(2)
Br2 0.0446(3) 0.0265(3) 0.0307(2) 0.00310(18) -0.0145(2) 0.0043(2)
Br1A 0.0625(9) 0.0342(4) 0.0195(3) 0.0046(3) -0.0045(5) -0.0076(5)
Br1B 0.0625(9) 0.0342(4) 0.0195(3) 0.0046(3) -0.0045(5) -0.0076(5)

loop_
_atom_type_symbol
_atom_type_description
_atom_type_scat_dispersion_real
_atom_type_scat_dispersion_imag
_atom_type_scat_source
C C 0.0033 0.0016 'International Tables Vol C Tables 4.2.6.8 and 6.1.1.4'
H H 0 0 'International Tables Vol C Tables 4.2.6.8 and 6.1.1.4'
N N 0.0061 0.0033 'International Tables Vol C Tables 4.2.6.8 and 6.1.1.4'
S S 0.1246 0.1234 'International Tables Vol C Tables 4.2.6.8 and 6.1.1.4'
Br Br -0.2901 2.4595 'International Tables Vol C Tables 4.2.6.8 and 6.1.1.4'
O O 0.0106 0.006 'International Tables Vol C Tables 4.2.6.8 and 6.1.1.4'

loop_
_geom_angle_atom_site_label_1
_geom_angle_atom_site_label_2
_geom_angle_atom_site_label_3
_geom_angle
_geom_angle_site_symmetry_1
_geom_angle_site_symmetry_3
N1 C1 C1 118.1(4) 2_765 2_765
N1 C1 S1 132.6(3) 2_765 .
C1 C1 S1 109.3(4) 2_765 .
N1 C2 C3 121.9(3) . .
N1 C2 S1 116.8(3) . .
C3 C2 S1 121.3(3) . .
C4 C3 C7 117.5(4) . .
C4 C3 C2 119.6(3) . .
C7 C3 C2 122.8(4) . .
C5 C4 C3 120.3(4) . .
C5 C4 H4 119.9 . .
C3 C4 H4 119.9 . .
N2 C5 C4 120.7(4) . .
N2 C5 H5 119.6 . .
C4 C5 H5 119.6 . .
N2 C6 C7 121.3(4) . .
N2 C6 H6 119.3 . .
C7 C6 H6 119.3 . .
C6 C7 C3 120.0(4) . .
C6 C7 H7 120 . .
C3 C7 H7 120 . .
N2 C8 C9 112.3(3) . .
N2 C8 H8A 109.1 . .
C9 C8 H8A 109.1 . .
N2 C8 H8B 109.1 . .
C9 C8 H8B 109.1 . .
H8A C8 H8B 107.9 . .
C10 C9 C14 119.1(4) . .
C10 C9 C8 120.4(4) . .
C14 C9 C8 120.5(4) . .
C9 C10 C11 120.3(4) . .
C9 C10 H10 119.9 . .
C11 C10 H10 119.9 . .
C12 C11 C10 119.6(4) . .
C12 C11 H11 120.2 . .
C10 C11 H11 120.2 . .
C11 C12 C13 120.4(4) . .
C11 C12 H12 119.8 . .
C13 C12 H12 119.8 . .
C14 C13 C12 120.3(4) . .
C14 C13 H13 119.9 . .
C12 C13 H13 119.9 . .
C13 C14 C9 120.4(4) . .
C13 C14 H14 119.8 . .
C9 C14 H14 119.8 . .
C2 N1 C1 107.7(3) . 2_765
C5 N2 C6 120.1(4) . .
C5 N2 C8 120.0(3) . .
C6 N2 C8 119.9(3) . .
C1 S1 C2 88.06(18) . .
C19 N4 C20 120.7(3) . .
C19 N4 C22 120.7(3) . .
C20 N4 C22 118.5(3) . .
C16 N3 C15 109.0(3) . 2_574
C15 S2 C16 88.26(19) . .
N3 C15 C15 117.4(5) 2_574 2_574
N3 C15 S2 133.4(3) 2_574 .
C15 C15 S2 109.2(4) 2_574 .
N3 C16 C17 123.9(3) . .
N3 C16 S2 116.1(3) . .
C17 C16 S2 120.0(3) . .
C21 C17 C18 117.7(4) . .
C21 C17 C16 121.8(3) . .
C18 C17 C16 120.4(4) . .
C19 C18 C17 120.1(4) . .
C19 C18 H18 120 . .
C17 C18 H18 120 . .
N4 C19 C18 120.6(4) . .
N4 C19 H19 119.7 . .
C18 C19 H19 119.7 . .
N4 C20 C21 120.4(4) . .
N4 C20 H20 119.8 . .
C21 C20 H20 119.8 . .
C20 C21 C17 120.4(4) . .
C20 C21 H21 119.8 . .
C17 C21 H21 119.8 . .
C23 C22 N4 108.6(4) . .
N4 C22 C23A 112.3(4) . .
C23 C22 H22A 110 . .
N4 C22 H22A 110 . .
C23A C22 H22A 89.9 . .
C23 C22 H22B 110 . .
N4 C22 H22B 110 . .
C23A C22 H22B 123.9 . .
H22A C22 H22B 108.4 . .
C24 C23 C28 120 . .
C24 C23 C22 119.9(4) . .
C28 C23 C22 120.0(4) . .
C23 C24 C25 120 . .
C23 C24 H24 120 . .
C25 C24 H24 120 . .
C26 C25 C24 120 . .
C26 C25 H25 120 . .
C24 C25 H25 120 . .
C25 C26 C27 120 . .
C25 C26 H26 120 . .
C27 C26 H26 120 . .
C26 C27 C28 120 . .
C26 C27 H27 120 . .
C28 C27 H27 120 . .
C27 C28 C23 120 . .
C27 C28 H28 120 . .
C23 C28 H28 120 . .
C24A C23A C28A 120 . .
C24A C23A C22 120.4(4) . .
C28A C23A C22 119.4(4) . .
C23A C24A C25A 120 . .
C23A C24A H24A 120 . .
C25A C24A H24A 120 . .
C26A C25A C24A 120 . .
C26A C25A H25A 120 . .
C24A C25A H25A 120 . .
C25A C26A C27A 120 . .
C25A C26A H26A 120 . .
C27A C26A H26A 120 . .
C28A C27A C26A 120 . .
C28A C27A H27A 120 . .
C26A C27A H27A 120 . .
C27A C28A C23A 120 . .
C27A C28A H28A 120 . .
C23A C28A H28A 120 . .

loop_
_geom_bond_atom_site_label_1
_geom_bond_atom_site_label_2
_geom_bond_distance
_geom_bond_site_symmetry_2
C1 N1 1.356(5) 2_765
C1 C1 1.381(7) 2_765
C1 S1 1.714(4) .
C2 N1 1.316(5) .
C2 C3 1.459(6) .
C2 S1 1.749(4) .
C3 C4 1.388(5) .
C3 C7 1.392(6) .
C4 C5 1.368(6) .
C4 H4 0.95 .
C5 N2 1.337(5) .
C5 H5 0.95 .
C6 N2 1.344(5) .
C6 C7 1.356(7) .
C6 H6 0.95 .
C7 H7 0.95 .
C8 N2 1.499(5) .
C8 C9 1.496(6) .
C8 H8A 0.99 .
C8 H8B 0.99 .
C9 C10 1.391(6) .
C9 C14 1.394(5) .
C10 C11 1.400(6) .
C10 H10 0.95 .
C11 C12 1.373(6) .
C11 H11 0.95 .
C12 C13 1.386(7) .
C12 H12 0.95 .
C13 C14 1.377(6) .
C13 H13 0.95 .
C14 H14 0.95 .
N1 C1 1.356(5) 2_765
N4 C19 1.341(5) .
N4 C20 1.345(5) .
N4 C22 1.503(5) .
N3 C16 1.308(5) .
N3 C15 1.352(5) 2_574
S2 C15 1.715(4) .
S2 C16 1.756(4) .
C15 N3 1.352(5) 2_574
C15 C15 1.391(7) 2_574
C16 C17 1.467(5) .
C17 C21 1.382(6) .
C17 C18 1.394(5) .
C18 C19 1.370(6) .
C18 H18 0.95 .
C19 H19 0.95 .
C20 C21 1.371(6) .
C20 H20 0.95 .
C21 H21 0.95 .
C22 C23 1.462(6) .
C22 C23A 1.527(6) .
C22 H22A 0.99 .
C22 H22B 0.99 .
C23 C24 1.39 .
C23 C28 1.39 .
C24 C25 1.39 .
C24 H24 0.95 .
C25 C26 1.39 .
C25 H25 0.95 .
C26 C27 1.39 .
C26 H26 0.95 .
C27 C28 1.39 .
C27 H27 0.95 .
C28 H28 0.95 .
C23A C24A 1.39 .
C23A C28A 1.39 .
C24A C25A 1.39 .
C24A H24A 0.95 .
C25A C26A 1.39 .
C25A H25A 0.95 .
C26A C27A 1.39 .
C26A H26A 0.95 .
C27A C28A 1.39 .
C27A H27A 0.95 .
C28A H28A 0.95 .
